data_7708713
loop_
_publ_author_name
'Bai, Chen'
'Cheng, Bingliang'
'Zhang, Kewang'
'Zhang, Min'
'Pan, Shilie'
'Li, Junjie'

_publ_section_title
;
 A new broad-band infrared window material CdPbOCl2 with excellent
 comprehensive properties
;
_journal_name_full 'Dalton Transactions'
_journal_paper_doi 10.1039/D1DT03215A
_journal_year 2021
_chemical_formula_moiety 'Cd Cl2 O Pb'
_chemical_formula_sum 'Cd Cl2 O Pb'
_chemical_formula_weight 406.49
_space_group_crystal_system monoclinic
_space_group_IT_number 14
_space_group_name_Hall '-P 2ybc'
_space_group_name_H-M_alt 'P 1 21/c 1'
_atom_sites_solution_primary dual
_audit_creation_date 2020-12-14
_audit_creation_method
;
Olex2 1.3
(compiled 2020.11.12 svn.r5f609507 for OlexSys, GUI svn.r6226)
;
_audit_update_record
;
2021-08-08 deposited with the CCDC.	2021-10-21 downloaded from the CCDC.
;
_cell_angle_alpha 90
_cell_angle_beta 95.675(7)
_cell_angle_gamma 90
_cell_formula_units_Z 4
_cell_length_a 6.336(3)
_cell_length_b 11.981(6)
_cell_length_c 5.927(3)
_cell_measurement_reflns_used 612
_cell_measurement_temperature 296.15
_cell_measurement_theta_max 26.64
_cell_measurement_theta_min 3.40
_cell_volume 447.7(4)
_computing_cell_refinement 'SAINT V8.38A (Bruker, 2018)'
_computing_data_reduction 'SAINT V8.38A (Bruker, 2018)'
_computing_molecular_graphics 'Olex2 1.3 (Dolomanov et al., 2009)'
_computing_publication_material 'Olex2 1.3 (Dolomanov et al., 2009)'
_computing_structure_refinement 'SHELXL 2018/3 (Sheldrick, 2015)'
_computing_structure_solution 'SHELXT 2014/5 (Sheldrick, 2014)'
_diffrn_ambient_temperature 296.15
_diffrn_measured_fraction_theta_full 0.993
_diffrn_measured_fraction_theta_max 0.990
_diffrn_measurement_device_type 'Bruker APEX-II CCD'
_diffrn_measurement_method '\f and \w scans'
_diffrn_radiation_type MoK\a
_diffrn_radiation_wavelength 0.71073
_diffrn_reflns_av_R_equivalents 0.0612
_diffrn_reflns_av_unetI/netI 0.0733
_diffrn_reflns_Laue_measured_fraction_full 0.993
_diffrn_reflns_Laue_measured_fraction_max 0.990
_diffrn_reflns_limit_h_max 8
_diffrn_reflns_limit_h_min -8
_diffrn_reflns_limit_k_max 12
_diffrn_reflns_limit_k_min -15
_diffrn_reflns_limit_l_max 7
_diffrn_reflns_limit_l_min -5
_diffrn_reflns_number 2717
_diffrn_reflns_point_group_measured_fraction_full 0.993
_diffrn_reflns_point_group_measured_fraction_max 0.990
_diffrn_reflns_theta_full 25.242
_diffrn_reflns_theta_max 27.576
_diffrn_reflns_theta_min 3.231
_diffrn_source_current 30.0
_diffrn_source_power 1.5
_diffrn_source_voltage 50.0
_diffrn_standards_number 0
_exptl_absorpt_coefficient_mu 43.300
_exptl_absorpt_correction_T_max 0.7456
_exptl_absorpt_correction_T_min 0.2982
_exptl_absorpt_correction_type multi-scan
_exptl_absorpt_process_details
'SADABS-2016/2 (Bruker,2016/2) was used for absorption correction. wR2(int) was 0.1212 before and 0.0592 after correction. The Ratio of minimum to maximum transmission is 0.3999. The \l/2 correction factor is Not present.'
_exptl_crystal_colour 'clear light colourless'
_exptl_crystal_colour_lustre clear
_exptl_crystal_colour_modifier light
_exptl_crystal_colour_primary colourless
_exptl_crystal_density_diffrn 6.030
_exptl_crystal_description block
_exptl_crystal_F_000 688
_exptl_crystal_size_max 0.13
_exptl_crystal_size_mid 0.12
_exptl_crystal_size_min 0.1
_refine_diff_density_max 4.854
_refine_diff_density_min -3.642
_refine_diff_density_rms 0.552
_refine_ls_extinction_coef 0.0154(9)
_refine_ls_extinction_expression Fc^*^=kFc[1+0.001xFc^2^\l^3^/sin(2\q)]^-1/4^
_refine_ls_extinction_method 'SHELXL-2018/3 (Sheldrick 2018)'
_refine_ls_goodness_of_fit_ref 1.002
_refine_ls_hydrogen_treatment undef
_refine_ls_matrix_type full
_refine_ls_number_parameters 47
_refine_ls_number_reflns 1028
_refine_ls_number_restraints 0
_refine_ls_restrained_S_all 1.002
_refine_ls_R_factor_all 0.0541
_refine_ls_R_factor_gt 0.0434
_refine_ls_shift/su_max 0.001
_refine_ls_shift/su_mean 0.000
_refine_ls_structure_factor_coef Fsqd
_refine_ls_weighting_details 'w=1/[\s^2^(Fo^2^)+(0.0494P)^2^] where P=(Fo^2^+2Fc^2^)/3'
_refine_ls_weighting_scheme calc
_refine_ls_wR_factor_gt 0.0991
_refine_ls_wR_factor_ref 0.1056
_reflns_Friedel_coverage 0.000
_reflns_number_gt 828
_reflns_number_total 1028
_reflns_threshold_expression 'I > 2\s(I)'
_cod_data_source_file d1dt03215a2.cif
_cod_data_source_block 1
_cod_database_code 7708713
_shelx_shelxl_version_number 2018/3
_shelx_space_group_comment
;
The symmetry employed for this shelxl refinement is uniquely defined
by the following loop, which should always be used as a source of
symmetry information in preference to the above space-group names.
They are only intended as comments.
;
_shelx_estimated_absorpt_t_max 0.098
_shelx_estimated_absorpt_t_min 0.071
_olex2_refinement_description
;
;
_olex2_submission_special_instructions 'No special instructions were received'

loop_
_space_group_symop_operation_xyz
'x, y, z'
'-x, y+1/2, -z+1/2'
'-x, -y, -z'
'x, -y-1/2, z-1/2'

loop_
_atom_site_label
_atom_site_type_symbol
_atom_site_fract_x
_atom_site_fract_y
_atom_site_fract_z
_atom_site_U_iso_or_equiv
_atom_site_adp_type
_atom_site_occupancy
_atom_site_site_symmetry_order
_atom_site_calc_flag
_atom_site_refinement_flags_posn
_atom_site_refinement_flags_adp
_atom_site_refinement_flags_occupancy
_atom_site_disorder_assembly
_atom_site_disorder_group
Cd1 Cd 0.46977(17) 0.65145(8) 0.63244(16) 0.0163(3) Uani 1 1 d . . . . .
Pb1 Pb 0.83222(9) 0.85668(4) 0.68077(8) 0.0164(3) Uani 1 1 d . . . . .
O1 O 0.6538(15) 0.7547(7) 0.4133(14) 0.015(2) Uani 1 1 d . . . . .
Cl1 Cl 0.6250(6) 0.4605(3) 0.7651(6) 0.0225(8) Uani 1 1 d . . . . .
Cl2 Cl 0.0943(7) 0.6550(3) 0.7140(6) 0.0241(8) Uani 1 1 d . . . . .

loop_
_atom_site_aniso_label
_atom_site_aniso_U_11
_atom_site_aniso_U_22
_atom_site_aniso_U_33
_atom_site_aniso_U_23
_atom_site_aniso_U_13
_atom_site_aniso_U_12
Cd1 0.0132(6) 0.0184(6) 0.0178(6) -0.0012(3) 0.0047(4) -0.0038(4)
Pb1 0.0163(4) 0.0152(4) 0.0181(4) -0.00099(18) 0.0027(2) -0.0046(2)
O1 0.019(6) 0.013(5) 0.014(4) -0.003(3) 0.001(4) 0.001(4)
Cl1 0.023(2) 0.0237(19) 0.0200(16) -0.0040(13) -0.0016(14) 0.0004(15)
Cl2 0.017(2) 0.026(2) 0.0296(19) 0.0066(14) 0.0038(15) 0.0060(15)

loop_
_atom_type_symbol
_atom_type_description
_atom_type_scat_dispersion_real
_atom_type_scat_dispersion_imag
_atom_type_scat_source
Cd Cd -0.8075 1.2024 'International Tables Vol C Tables 4.2.6.8 and 6.1.1.4'
Cl Cl 0.1484 0.1585 'International Tables Vol C Tables 4.2.6.8 and 6.1.1.4'
O O 0.0106 0.0060 'International Tables Vol C Tables 4.2.6.8 and 6.1.1.4'
Pb Pb -3.3944 10.1111 'International Tables Vol C Tables 4.2.6.8 and 6.1.1.4'

loop_
_geom_angle_atom_site_label_1
_geom_angle_atom_site_label_2
_geom_angle_atom_site_label_3
_geom_angle
_geom_angle_site_symmetry_1
_geom_angle_site_symmetry_3
_geom_angle_publ_flag
O1 Cd1 Pb1 42.9(2) 4_576 . ?
O1 Cd1 Pb1 40.8(2) . . ?
O1 Cd1 O1 83.7(2) . 4_576 ?
O1 Cd1 Cl1 160.7(3) 4_576 3_666 ?
O1 Cd1 Cl1 81.4(2) . 3_666 ?
O1 Cd1 Cl1 117.9(3) . . ?
O1 Cd1 Cl1 93.7(2) 4_576 . ?
O1 Cd1 Cl2 132.8(3) . . ?
O1 Cd1 Cl2 106.6(3) 4_576 . ?
Cl1 Cd1 Pb1 112.72(10) . . ?
Cl1 Cd1 Pb1 121.63(9) 3_666 . ?
Cl1 Cd1 Cl1 82.64(12) . 3_666 ?
Cl2 Cd1 Pb1 129.32(9) . . ?
Cl2 Cd1 Cl1 92.48(13) . 3_666 ?
Cl2 Cd1 Cl1 107.48(12) . . ?
O1 Pb1 Cd1 40.6(2) . . ?
O1 Pb1 Cd1 41.6(2) 4_576 . ?
O1 Pb1 O1 82.1(2) . 4_576 ?
O1 Pb1 Cl2 80.7(2) . 1_655 ?
O1 Pb1 Cl2 77.8(2) 4_576 1_655 ?
Cl2 Pb1 Cd1 77.28(9) 1_655 . ?
Cd1 O1 Cd1 116.9(4) . 4_575 ?
Cd1 O1 Pb1 95.5(3) 4_575 4_575 ?
Cd1 O1 Pb1 110.4(4) . 4_575 ?
Cd1 O1 Pb1 98.6(3) . . ?
Pb1 O1 Cd1 116.4(4) . 4_575 ?
Pb1 O1 Pb1 120.2(4) . 4_575 ?
Cd1 Cl1 Cd1 97.36(12) . 3_666 ?
Cd1 Cl2 Pb1 123.42(14) . 1_455 ?

loop_
_geom_bond_atom_site_label_1
_geom_bond_atom_site_label_2
_geom_bond_distance
_geom_bond_site_symmetry_2
_geom_bond_publ_flag
Cd1 Pb1 3.3573(17) . ?
Cd1 O1 2.239(9) 4_576 ?
Cd1 O1 2.208(9) . ?
Cd1 Cl1 2.726(4) 3_666 ?
Cd1 Cl1 2.582(4) . ?
Cd1 Cl2 2.475(5) . ?
Pb1 O1 2.220(8) . ?
Pb1 O1 2.295(9) 4_576 ?
Pb1 Cl2 2.928(4) 1_655 ?
